data_1551661
loop_
_publ_author_name
'MIKURIYA, Masahiro'
'KAIHARA, Noriaki'
'ONO, Takashi'
'TANAKA, Yusuke'
'YOSHIOKA, Daisuke'
'TANAKA, Hidekazu'
'HANDA, Makoto'

_publ_section_title
;
 Synthesis and Crystal Structure of a Chain Complex of Molybdenum(II)
 Benzoate and 1,2-Bis(4-pyridyl)ethane with an N2-Adsorption Property
;
_journal_issue 0
_journal_name_full 'X-ray Structure Analysis Online'
_journal_page_first 39
_journal_paper_doi 10.2116/xraystruct.30.39
_journal_volume 30
_journal_year 2014
_chemical_formula_sum 'C40 H32 Mo2 N2 O8'
_chemical_formula_weight 860.56
_space_group_IT_number 2
_space_group_name_Hall '-P 1'
_space_group_name_H-M_alt 'P -1'
_symmetry_cell_setting triclinic
_symmetry_space_group_name_Hall '-P 1'
_symmetry_space_group_name_H-M 'P -1'
_atom_sites_solution_hydrogens geom
_atom_sites_solution_primary direct
_atom_sites_solution_secondary difmap
_audit_creation_method SHELXL-97
_cell_angle_alpha 114.583(4)
_cell_angle_beta 90.398(4)
_cell_angle_gamma 108.768(4)
_cell_formula_units_Z 1
_cell_length_a 8.2457(17)
_cell_length_b 10.506(2)
_cell_length_c 12.142(3)
_cell_measurement_temperature 293(2)
_cell_volume 893.5(3)
_computing_cell_refinement 'Bruker SMART'
_computing_data_collection 'Bruker SMART'
_computing_data_reduction 'Bruker SAINT'
_computing_molecular_graphics 'Bruker SHELXL'
_computing_publication_material 'Bruker SHELXL'
_computing_structure_refinement 'SHELXL-97 (Sheldrick, 1997)'
_computing_structure_solution 'SHELXS-97 (Sheldrick, 1990)'
_diffrn_ambient_temperature 293(2)
_diffrn_measured_fraction_theta_full 0.993
_diffrn_measured_fraction_theta_max 0.874
_diffrn_measurement_device_type 'CCD area detector'
_diffrn_measurement_method 'psi and omega scans'
_diffrn_radiation_monochromator graphite
_diffrn_radiation_source 'fine-focus sealed tube'
_diffrn_radiation_type MoK\a
_diffrn_radiation_wavelength 0.71073
_diffrn_reflns_av_R_equivalents 0.0163
_diffrn_reflns_av_sigmaI/netI 0.0559
_diffrn_reflns_limit_h_max 10
_diffrn_reflns_limit_h_min -10
_diffrn_reflns_limit_k_max 14
_diffrn_reflns_limit_k_min -13
_diffrn_reflns_limit_l_max 16
_diffrn_reflns_limit_l_min -13
_diffrn_reflns_number 5589
_diffrn_reflns_theta_full 25.00
_diffrn_reflns_theta_max 28.55
_diffrn_reflns_theta_min 1.87
_exptl_absorpt_coefficient_mu 0.759
_exptl_absorpt_correction_T_max 0.9418
_exptl_absorpt_correction_T_min 0.8330
_exptl_absorpt_correction_type empirical
_exptl_absorpt_process_details SADABS
_exptl_crystal_colour yellow
_exptl_crystal_density_diffrn 1.599
_exptl_crystal_density_method 'not measured'
_exptl_crystal_description plate
_exptl_crystal_F_000 434
_exptl_crystal_size_max 0.25
_exptl_crystal_size_mid 0.15
_exptl_crystal_size_min 0.08
_refine_diff_density_max 0.618
_refine_diff_density_min -0.282
_refine_diff_density_rms 0.068
_refine_ls_extinction_method none
_refine_ls_goodness_of_fit_ref 0.896
_refine_ls_hydrogen_treatment constr
_refine_ls_matrix_type full
_refine_ls_number_parameters 245
_refine_ls_number_reflns 3971
_refine_ls_number_restraints 0
_refine_ls_restrained_S_all 0.896
_refine_ls_R_factor_all 0.0474
_refine_ls_R_factor_gt 0.0362
_refine_ls_shift/su_max 0.001
_refine_ls_shift/su_mean 0.000
_refine_ls_structure_factor_coef Fsqd
_refine_ls_weighting_details 'calc w=1/[\s^2^(Fo^2^)+(0.0285P)^2^+0.0000P] where P=(Fo^2^+2Fc^2^)/3'
_refine_ls_weighting_scheme calc
_refine_ls_wR_factor_gt 0.0689
_refine_ls_wR_factor_ref 0.0716
_reflns_number_gt 3152
_reflns_number_total 3971
_reflns_threshold_expression >2sigma(I)
_cod_data_source_file 30_39_1.txt
_cod_data_source_block mobzabp
_cod_depositor_comments
;
The following automatic conversions were performed:

'_symmetry_cell_setting' value 'Triclinic' changed to 'triclinic'
according to
/home/andrius/struct/COD-crude-data/automatic-downloads/current/J-STAGE/lib/dictionaries/cif_core.dic
dictionary named 'cif_core.dic' version 2.4.2 from 2011-04-26.

Automatic conversion script
Id: cif_fix_values 6524 2018-11-02 12:15:13Z antanas 
;
_cod_original_cell_volume 893.4(3)
_cod_original_sg_symbol_H-M P-1
_cod_database_code 1551661

loop_
_symmetry_equiv_pos_as_xyz
'x, y, z'
'-x, -y, -z'

loop_
_atom_site_label
_atom_site_type_symbol
_atom_site_fract_x
_atom_site_fract_y
_atom_site_fract_z
_atom_site_U_iso_or_equiv
_atom_site_adp_type
_atom_site_occupancy
_atom_site_symmetry_multiplicity
_atom_site_calc_flag
_atom_site_refinement_flags
_atom_site_disorder_group
Mo1 Mo 0.05555(3) -0.07411(3) -0.06036(2) 0.03916(9) Uani 1 1 d . .
N1 N 0.2002(3) -0.2255(3) -0.2322(2) 0.0513(7) Uani 1 1 d . .
O1 O -0.1724(2) -0.2599(2) -0.10409(17) 0.0432(5) Uani 1 1 d . .
O2 O 0.2920(2) 0.1047(2) -0.02163(17) 0.0433(5) Uani 1 1 d . .
O3 O 0.1508(2) -0.1128(2) 0.08030(17) 0.0430(5) Uani 1 1 d . .
O4 O -0.0372(2) -0.0457(2) -0.20885(17) 0.0443(5) Uani 1 1 d . .
C1 C -0.4672(4) -0.3615(3) -0.0853(3) 0.0439(7) Uani 1 1 d . .
C2 C -0.4727(4) -0.5072(4) -0.1484(3) 0.0560(8) Uani 1 1 d . .
H2A H -0.3722 -0.5256 -0.1715 0.067 Uiso 1 1 calc R .
C3 C -0.6267(5) -0.6247(4) -0.1771(4) 0.0752(11) Uani 1 1 d . .
H3A H -0.6305 -0.7227 -0.2196 0.090 Uiso 1 1 calc R .
C4 C -0.7756(5) -0.5972(5) -0.1429(4) 0.0806(12) Uani 1 1 d . .
H4A H -0.8798 -0.6770 -0.1622 0.097 Uiso 1 1 calc R .
C5 C -0.7710(4) -0.4535(5) -0.0806(3) 0.0689(10) Uani 1 1 d . .
H5A H -0.8722 -0.4357 -0.0586 0.083 Uiso 1 1 calc R .
C6 C -0.6180(4) -0.3359(4) -0.0506(3) 0.0513(8) Uani 1 1 d . .
H6A H -0.6149 -0.2382 -0.0067 0.062 Uiso 1 1 calc R .
C7 C -0.3018(4) -0.2350(3) -0.0536(3) 0.0426(7) Uani 1 1 d . .
C8 C 0.1827(3) -0.0651(4) 0.2900(3) 0.0466(7) Uani 1 1 d . .
C9 C 0.1701(4) 0.0232(4) 0.4090(3) 0.0648(10) Uani 1 1 d . .
H9A H 0.1269 0.0997 0.4249 0.078 Uiso 1 1 calc R .
C10 C 0.2213(5) -0.0016(6) 0.5040(4) 0.0888(14) Uani 1 1 d . .
H10A H 0.2142 0.0593 0.5841 0.107 Uiso 1 1 calc R .
C11 C 0.2820(5) -0.1143(6) 0.4820(4) 0.0928(15) Uani 1 1 d . .
H11A H 0.3133 -0.1321 0.5465 0.111 Uiso 1 1 calc R .
C12 C 0.2970(5) -0.2008(5) 0.3658(4) 0.0831(13) Uani 1 1 d . .
H12A H 0.3412 -0.2764 0.3513 0.100 Uiso 1 1 calc R .
C13 C 0.2479(4) -0.1781(4) 0.2695(3) 0.0623(9) Uani 1 1 d . .
H13A H 0.2582 -0.2385 0.1902 0.075 Uiso 1 1 calc R .
C14 C 0.1206(3) -0.0425(3) 0.1873(3) 0.0433(7) Uani 1 1 d . .
C15 C 0.3686(4) -0.1747(4) -0.2363(3) 0.0534(8) Uani 1 1 d . .
H15A H 0.4330 -0.0747 -0.1852 0.064 Uiso 1 1 calc R .
C16 C 0.4527(5) -0.2623(4) -0.3119(3) 0.0692(11) Uani 1 1 d . .
H16A H 0.5709 -0.2210 -0.3117 0.083 Uiso 1 1 calc R .
C17 C 0.3623(5) -0.4104(4) -0.3875(4) 0.0808(13) Uani 1 1 d . .
C18 C 0.1884(5) -0.4629(4) -0.3852(3) 0.0810(12) Uani 1 1 d . .
H18A H 0.1205 -0.5620 -0.4362 0.097 Uiso 1 1 calc R .
C19 C 0.1155(4) -0.3672(4) -0.3065(3) 0.0691(10) Uani 1 1 d . .
H19A H -0.0029 -0.4056 -0.3058 0.083 Uiso 1 1 calc R .
C20A C 0.471(2) -0.5127(10) -0.4469(13) 0.067(4) Uani 0.62(3) 1 d P 1
H20A H 0.5710 -0.4863 -0.3881 0.080 Uiso 0.62(3) 1 calc PR 1
H20B H 0.4010 -0.6172 -0.4731 0.080 Uiso 0.62(3) 1 calc PR 1
C20B C 0.587(2) -0.489(2) -0.492(2) 0.089(7) Uani 0.38(3) 1 d P 2
H20C H 0.6121 -0.5140 -0.4266 0.107 Uiso 0.38(3) 1 calc PR 2
H20D H 0.6552 -0.3850 -0.4676 0.107 Uiso 0.38(3) 1 calc PR 2

loop_
_atom_site_aniso_label
_atom_site_aniso_U_11
_atom_site_aniso_U_22
_atom_site_aniso_U_33
_atom_site_aniso_U_23
_atom_site_aniso_U_13
_atom_site_aniso_U_12
Mo1 0.03991(15) 0.03520(15) 0.04162(16) 0.01160(11) 0.01930(11) 0.01943(11)
N1 0.0578(17) 0.0582(18) 0.0443(16) 0.0159(14) 0.0211(13) 0.0376(15)
O1 0.0448(11) 0.0371(11) 0.0459(12) 0.0123(9) 0.0214(9) 0.0202(10)
O2 0.0374(11) 0.0393(12) 0.0490(12) 0.0132(10) 0.0193(9) 0.0167(9)
O3 0.0447(11) 0.0429(12) 0.0437(12) 0.0157(10) 0.0172(9) 0.0230(10)
O4 0.0460(12) 0.0437(12) 0.0420(12) 0.0128(10) 0.0174(9) 0.0224(10)
C1 0.0443(17) 0.0424(18) 0.0463(18) 0.0213(15) 0.0083(14) 0.0147(14)
C2 0.056(2) 0.047(2) 0.059(2) 0.0206(17) 0.0072(17) 0.0148(17)
C3 0.083(3) 0.043(2) 0.081(3) 0.020(2) -0.003(2) 0.009(2)
C4 0.054(2) 0.071(3) 0.096(3) 0.044(3) -0.012(2) -0.013(2)
C5 0.0423(19) 0.078(3) 0.085(3) 0.045(2) 0.0052(18) 0.008(2)
C6 0.0445(18) 0.057(2) 0.054(2) 0.0280(17) 0.0112(15) 0.0149(16)
C7 0.0445(17) 0.0427(18) 0.0426(18) 0.0189(15) 0.0120(14) 0.0181(15)
C8 0.0345(16) 0.052(2) 0.0473(19) 0.0191(16) 0.0117(14) 0.0127(15)
C9 0.061(2) 0.074(3) 0.050(2) 0.0188(19) 0.0113(18) 0.025(2)
C10 0.086(3) 0.128(4) 0.046(2) 0.026(3) 0.015(2) 0.047(3)
C11 0.082(3) 0.148(5) 0.070(3) 0.062(3) 0.013(2) 0.049(3)
C12 0.097(3) 0.110(4) 0.073(3) 0.050(3) 0.019(2) 0.062(3)
C13 0.067(2) 0.074(3) 0.055(2) 0.028(2) 0.0173(18) 0.037(2)
C14 0.0366(16) 0.0389(17) 0.0483(19) 0.0162(14) 0.0134(14) 0.0099(14)
C15 0.067(2) 0.049(2) 0.053(2) 0.0221(16) 0.0254(17) 0.0308(18)
C16 0.062(2) 0.070(3) 0.086(3) 0.034(2) 0.044(2) 0.037(2)
C17 0.086(3) 0.060(3) 0.089(3) 0.017(2) 0.055(2) 0.037(2)
C18 0.080(3) 0.060(3) 0.072(3) 0.000(2) 0.028(2) 0.025(2)
C19 0.055(2) 0.077(3) 0.061(2) 0.011(2) 0.0204(18) 0.031(2)
C20A 0.099(9) 0.073(5) 0.056(6) 0.035(4) 0.041(6) 0.054(5)
C20B 0.079(10) 0.121(11) 0.058(13) 0.004(8) 0.017(8) 0.072(9)

loop_
_atom_type_symbol
_atom_type_description
_atom_type_scat_dispersion_real
_atom_type_scat_dispersion_imag
_atom_type_scat_source
C C 0.0033 0.0016 'International Tables Vol C Tables 4.2.6.8 and 6.1.1.4'
H H 0.0000 0.0000 'International Tables Vol C Tables 4.2.6.8 and 6.1.1.4'
N N 0.0061 0.0033 'International Tables Vol C Tables 4.2.6.8 and 6.1.1.4'
O O 0.0106 0.0060 'International Tables Vol C Tables 4.2.6.8 and 6.1.1.4'
Mo Mo -1.6832 0.6857 'International Tables Vol C Tables 4.2.6.8 and 6.1.1.4'

loop_
_geom_angle_atom_site_label_1
_geom_angle_atom_site_label_2
_geom_angle_atom_site_label_3
_geom_angle
_geom_angle_site_symmetry_1
_geom_angle_site_symmetry_3
O1 Mo1 O2 176.83(7) . .
O1 Mo1 Mo1 92.32(5) . 2
O2 Mo1 Mo1 90.80(5) . 2
O1 Mo1 O3 90.27(7) . .
O2 Mo1 O3 89.09(7) . .
Mo1 Mo1 O3 92.82(5) 2 .
O1 Mo1 O4 88.86(7) . .
O2 Mo1 O4 91.62(7) . .
Mo1 Mo1 O4 90.31(5) 2 .
O3 Mo1 O4 176.78(7) . .
O1 Mo1 N1 93.27(8) . .
O2 Mo1 N1 83.73(8) . .
Mo1 Mo1 N1 168.89(6) 2 .
O3 Mo1 N1 96.75(7) . .
O4 Mo1 N1 80.22(7) . .
C19 N1 C15 115.7(3) . .
C19 N1 Mo1 120.5(2) . .
C15 N1 Mo1 122.7(2) . .
C7 O1 Mo1 117.01(18) . .
C7 O2 Mo1 118.09(17) 2 .
C14 O3 Mo1 116.35(18) . .
C14 O4 Mo1 118.38(18) 2 .
C2 C1 C6 119.3(3) . .
C2 C1 C7 120.2(3) . .
C6 C1 C7 120.5(3) . .
C3 C2 C1 120.0(3) . .
C3 C2 H2A 120.0 . .
C1 C2 H2A 120.0 . .
C2 C3 C4 119.9(4) . .
C2 C3 H3A 120.0 . .
C4 C3 H3A 120.0 . .
C5 C4 C3 120.3(3) . .
C5 C4 H4A 119.8 . .
C3 C4 H4A 119.8 . .
C4 C5 C6 120.2(3) . .
C4 C5 H5A 119.9 . .
C6 C5 H5A 119.9 . .
C5 C6 C1 120.2(3) . .
C5 C6 H6A 119.9 . .
C1 C6 H6A 119.9 . .
O2 C7 O1 121.8(3) 2 .
O2 C7 C1 119.3(2) 2 .
O1 C7 C1 118.9(3) . .
C9 C8 C13 118.4(3) . .
C9 C8 C14 120.1(3) . .
C13 C8 C14 121.4(3) . .
C10 C9 C8 120.2(4) . .
C10 C9 H9A 119.9 . .
C8 C9 H9A 119.9 . .
C11 C10 C9 120.6(4) . .
C11 C10 H10A 119.7 . .
C9 C10 H10A 119.7 . .
C12 C11 C10 119.9(4) . .
C12 C11 H11A 120.1 . .
C10 C11 H11A 120.1 . .
C11 C12 C13 120.7(4) . .
C11 C12 H12A 119.6 . .
C13 C12 H12A 119.6 . .
C12 C13 C8 120.2(3) . .
C12 C13 H13A 119.9 . .
C8 C13 H13A 119.9 . .
O4 C14 O3 122.1(3) 2 .
O4 C14 C8 118.7(3) 2 .
O3 C14 C8 119.2(3) . .
N1 C15 C16 123.4(3) . .
N1 C15 H15A 118.3 . .
C16 C15 H15A 118.3 . .
C17 C16 C15 119.9(3) . .
C17 C16 H16A 120.0 . .
C15 C16 H16A 120.0 . .
C18 C17 C16 117.0(3) . .
C18 C17 C20B 112.4(7) . 2_644
C16 C17 C20B 126.5(8) . 2_644
C18 C17 C20A 124.4(6) . .
C16 C17 C20A 117.1(7) . .
C20B C17 C20A 33.1(7) 2_644 .
C17 C18 C19 119.0(4) . .
C17 C18 H18A 120.5 . .
C19 C18 H18A 120.5 . .
N1 C19 C18 124.9(3) . .
N1 C19 H19A 117.6 . .
C18 C19 H19A 117.6 . .
C20A C20A C17 106.7(12) 2_644 .
C20A C20A H20A 110.4 2_644 .
C17 C20A H20A 110.4 . .
C20A C20A H20B 110.4 2_644 .
C17 C20A H20B 110.4 . .
H20A C20A H20B 108.6 . .
C20B C20B C17 111(2) 2_644 2_644
C20B C20B H20C 109.4 2_644 .
C17 C20B H20C 109.4 2_644 .
C20B C20B H20D 109.4 2_644 .
C17 C20B H20D 109.4 2_644 .
H20C C20B H20D 108.0 . .

loop_
_geom_bond_atom_site_label_1
_geom_bond_atom_site_label_2
_geom_bond_distance
_geom_bond_site_symmetry_2
Mo1 O1 2.0943(19) .
Mo1 O2 2.1087(18) .
Mo1 Mo1 2.1095(5) 2
Mo1 O3 2.1129(19) .
Mo1 O4 2.1211(19) .
Mo1 N1 2.608(2) .
N1 C19 1.313(4) .
N1 C15 1.327(4) .
O1 C7 1.280(3) .
O2 C7 1.266(3) 2
O3 C14 1.273(3) .
O4 C14 1.270(3) 2
C1 C2 1.382(4) .
C1 C6 1.387(4) .
C1 C7 1.475(4) .
C2 C3 1.373(4) .
C2 H2A 0.9300 .
C3 C4 1.378(5) .
C3 H3A 0.9300 .
C4 C5 1.366(5) .
C4 H4A 0.9300 .
C5 C6 1.367(4) .
C5 H5A 0.9300 .
C6 H6A 0.9300 .
C7 O2 1.266(3) 2
C8 C9 1.382(4) .
C8 C13 1.388(4) .
C8 C14 1.480(4) .
C9 C10 1.375(5) .
C9 H9A 0.9300 .
C10 C11 1.358(6) .
C10 H10A 0.9300 .
C11 C12 1.357(5) .
C11 H11A 0.9300 .
C12 C13 1.370(4) .
C12 H12A 0.9300 .
C13 H13A 0.9300 .
C14 O4 1.270(3) 2
C15 C16 1.373(4) .
C15 H15A 0.9300 .
C16 C17 1.369(5) .
C16 H16A 0.9300 .
C17 C18 1.366(5) .
C17 C20B 1.562(17) 2_644
C17 C20A 1.573(10) .
C18 C19 1.372(4) .
C18 H18A 0.9300 .
C19 H19A 0.9300 .
C20A C20A 1.47(2) 2_644
C20A H20A 0.9700 .
C20A H20B 0.9700 .
C20B C20B 1.37(4) 2_644
C20B C17 1.562(17) 2_644
C20B H20C 0.9700 .
C20B H20D 0.9700 .
